data_7226676
loop_
_publ_author_name
'Saikia, Basanta'
'Khatioda, Rajiv'
'Bora, Pranita'
'Sarma, Bipul'

_publ_section_title
;
 Pyridine N-oxides as coformers in the development of drug cocrystals
;
_journal_issue 43
_journal_name_full CrystEngComm
_journal_page_first 8454
_journal_paper_doi 10.1039/C6CE01838F
_journal_volume 18
_journal_year 2016
_chemical_formula_sum 'C58 H80 N2 O6'
_chemical_formula_weight 901.24
_chemical_name_systematic
; 
 ? 
;
_space_group_IT_number 14
_symmetry_cell_setting monoclinic
_symmetry_space_group_name_Hall '-P 2ybc'
_symmetry_space_group_name_H-M 'P 1 21/c 1'
_atom_sites_solution_hydrogens geom
_atom_sites_solution_primary direct
_atom_sites_solution_secondary difmap
_audit_creation_method SHELXL-97
_audit_update_record
;
2016-09-26 deposited with the CCDC.
2016-09-29 downloaded from the CCDC.
;
_cell_angle_alpha 90.00
_cell_angle_beta 102.0590(13)
_cell_angle_gamma 90.00
_cell_formula_units_Z 2
_cell_length_a 9.4702(2)
_cell_length_b 15.5487(3)
_cell_length_c 18.2269(4)
_cell_measurement_reflns_used 4212
_cell_measurement_temperature 100(2)
_cell_measurement_theta_max 25.53
_cell_measurement_theta_min 2.56
_cell_volume 2624.67(10)
_computing_cell_refinement 'Bruker SAINT'
_computing_data_collection 'Bruker APEX2'
_computing_data_reduction 'Bruker SAINT'
_computing_molecular_graphics 'Bruker SHELXTL'
_computing_publication_material 'Bruker SHELXTL'
_computing_structure_refinement 'SHELXL-2014 (Sheldrick, 2014)'
_computing_structure_solution 'SHELXS-97 (Sheldrick, 2008)'
_diffrn_ambient_temperature 100(2)
_diffrn_measured_fraction_theta_full 0.996
_diffrn_measured_fraction_theta_max 0.996
_diffrn_measurement_device_type 'Bruker APEX-II CCD'
_diffrn_measurement_method '\f and \w scans'
_diffrn_radiation_monochromator graphite
_diffrn_radiation_source 'fine-focus sealed tube'
_diffrn_radiation_type MoK\a
_diffrn_radiation_wavelength 0.71073
_diffrn_reflns_av_R_equivalents 0.0472
_diffrn_reflns_av_sigmaI/netI 0.0424
_diffrn_reflns_limit_h_max 11
_diffrn_reflns_limit_h_min -10
_diffrn_reflns_limit_k_max 19
_diffrn_reflns_limit_k_min -19
_diffrn_reflns_limit_l_max 22
_diffrn_reflns_limit_l_min -22
_diffrn_reflns_number 20781
_diffrn_reflns_theta_full 26.05
_diffrn_reflns_theta_max 26.05
_diffrn_reflns_theta_min 1.74
_exptl_absorpt_coefficient_mu 0.072
_exptl_absorpt_correction_T_max 0.9849
_exptl_absorpt_correction_T_min 0.9758
_exptl_absorpt_correction_type multi-scan
_exptl_absorpt_process_details SADABS
_exptl_crystal_colour colourless
_exptl_crystal_density_diffrn 1.140
_exptl_crystal_density_method 'not measured'
_exptl_crystal_description block
_exptl_crystal_F_000 980
_exptl_crystal_recrystallization_method 'Re-crystallisation from solvent: Methanol'
_exptl_crystal_size_max 0.34
_exptl_crystal_size_mid 0.28
_exptl_crystal_size_min 0.21
_refine_diff_density_max 0.194
_refine_diff_density_min -0.310
_refine_diff_density_rms 0.059
_refine_ls_extinction_method none
_refine_ls_goodness_of_fit_ref 1.050
_refine_ls_hydrogen_treatment mixed
_refine_ls_matrix_type full
_refine_ls_number_parameters 314
_refine_ls_number_reflns 5175
_refine_ls_number_restraints 0
_refine_ls_restrained_S_all 1.050
_refine_ls_R_factor_all 0.0569
_refine_ls_R_factor_gt 0.0435
_refine_ls_shift/su_max 0.001
_refine_ls_shift/su_mean 0.000
_refine_ls_structure_factor_coef Fsqd
_refine_ls_weighting_details 'calc w=1/[\s^2^(Fo^2^)+(0.0612P)^2^+0.4016P] where P=(Fo^2^+2Fc^2^)/3'
_refine_ls_weighting_scheme calc
_refine_ls_wR_factor_gt 0.1113
_refine_ls_wR_factor_ref 0.1212
_reflns_number_gt 4114
_reflns_number_total 5175
_reflns_threshold_expression >2sigma(I)
_cod_data_source_file c6ce01838f2.cif
_cod_data_source_block bs_bpnopropofol_2_0m_a
_cod_depositor_comments
;
The following automatic conversions were performed:

'_symmetry_cell_setting' value 'Monoclinic' changed to 'monoclinic'
according to
/usr/data/users/saulius/crontab/automatic-downloads/rss-feeds/RSC/lib/dictionaries/cif_core.dic
dictionary named 'cif_core.dic' version 2.4.2 from 2011-04-26.

Automatic conversion script
Id: cif_fix_values 4268 2015-11-12 08:31:59Z antanas 

 Adding full bibliography for 7226673--7226678.cif.
;
_cod_original_cell_volume 2624.67(9)
_cod_original_sg_symbol_H-M P2(1)/c
_cod_database_code 7226676

loop_
_symmetry_equiv_pos_as_xyz
'x, y, z'
'-x, y+1/2, -z+1/2'
'-x, -y, -z'
'x, -y-1/2, z-1/2'

loop_
_atom_site_label
_atom_site_type_symbol
_atom_site_fract_x
_atom_site_fract_y
_atom_site_fract_z
_atom_site_U_iso_or_equiv
_atom_site_adp_type
_atom_site_occupancy
_atom_site_symmetry_multiplicity
_atom_site_calc_flag
_atom_site_refinement_flags
O1 O 0.64685(11) 0.67923(7) 0.61426(5) 0.0214(2) Uani 1 1 d .
O3 O 0.50610(10) 0.53033(6) 0.61696(5) 0.0218(2) Uani 1 1 d .
O2 O 0.61919(11) 0.37168(7) 0.60062(5) 0.0239(2) Uani 1 1 d .
N1 N 0.36817(12) 0.52501(7) 0.58292(6) 0.0169(3) Uani 1 1 d .
C27 C 0.07724(14) 0.50580(8) 0.51718(7) 0.0159(3) Uani 1 1 d .
C1 C 0.78860(15) 0.69636(8) 0.64646(7) 0.0174(3) Uani 1 1 d .
C18 C 0.52643(15) 0.28872(9) 0.69395(7) 0.0200(3) Uani 1 1 d .
C29 C 0.32700(16) 0.46777(9) 0.52706(7) 0.0197(3) Uani 1 1 d .
H29 H 0.3964 0.4350 0.5105 0.024 Uiso 1 1 calc R
C2 C 0.87156(15) 0.64537(9) 0.70313(7) 0.0190(3) Uani 1 1 d .
C13 C 0.59950(15) 0.29530(9) 0.63477(7) 0.0189(3) Uani 1 1 d .
C14 C 0.65665(15) 0.22292(9) 0.60505(7) 0.0204(3) Uani 1 1 d .
C16 C 0.56356(16) 0.13424(9) 0.69353(8) 0.0241(3) Uani 1 1 d .
H16 H 0.5511 0.0802 0.7131 0.029 Uiso 1 1 calc R
C15 C 0.63677(16) 0.14280(9) 0.63515(8) 0.0228(3) Uani 1 1 d .
H15 H 0.6730 0.0941 0.6160 0.027 Uiso 1 1 calc R
C25 C 0.26853(16) 0.57458(9) 0.60600(7) 0.0210(3) Uani 1 1 d .
H25 H 0.2977 0.6149 0.6438 0.025 Uiso 1 1 calc R
C6 C 0.84521(16) 0.77060(9) 0.61890(7) 0.0204(3) Uani 1 1 d .
C28 C 0.18388(15) 0.45725(9) 0.49436(7) 0.0191(3) Uani 1 1 d .
H28 H 0.1576 0.4170 0.4562 0.023 Uiso 1 1 calc R
C17 C 0.50973(16) 0.20642(9) 0.72202(8) 0.0225(3) Uani 1 1 d .
H17 H 0.4609 0.2003 0.7610 0.027 Uiso 1 1 calc R
C7 C 0.81342(16) 0.56646(9) 0.73620(7) 0.0226(3) Uani 1 1 d .
H7 H 0.7095 0.5630 0.7152 0.027 Uiso 1 1 calc R
C26 C 0.12472(16) 0.56588(9) 0.57403(7) 0.0213(3) Uani 1 1 d .
H26 H 0.0576 0.6006 0.5905 0.026 Uiso 1 1 calc R
C3 C 1.01541(16) 0.66973(9) 0.73011(8) 0.0236(3) Uani 1 1 d .
H3 H 1.0730 0.6365 0.7671 0.028 Uiso 1 1 calc R
C10 C 0.74913(17) 0.82395(9) 0.55849(8) 0.0241(3) Uani 1 1 d .
H10 H 0.6522 0.8241 0.5696 0.029 Uiso 1 1 calc R
C5 C 0.98854(17) 0.79163(9) 0.64877(8) 0.0254(3) Uani 1 1 d .
H5 H 1.0279 0.8406 0.6316 0.031 Uiso 1 1 calc R
C19 C 0.46500(17) 0.36583(9) 0.72827(8) 0.0264(3) Uani 1 1 d .
H19 H 0.4940 0.4178 0.7048 0.032 Uiso 1 1 calc R
C22 C 0.73818(17) 0.23543(10) 0.54234(8) 0.0264(3) Uani 1 1 d .
H22 H 0.6824 0.2759 0.5063 0.032 Uiso 1 1 calc R
C4 C 1.07414(17) 0.74142(10) 0.70352(8) 0.0268(3) Uani 1 1 d .
H4 H 1.1702 0.7560 0.7221 0.032 Uiso 1 1 calc R
C8 C 0.83417(18) 0.57326(10) 0.82170(8) 0.0302(4) Uani 1 1 d .
H8A H 0.9354 0.5724 0.8440 0.045 Uiso 1 1 calc R
H8B H 0.7874 0.5256 0.8402 0.045 Uiso 1 1 calc R
H8C H 0.7927 0.6261 0.8345 0.045 Uiso 1 1 calc R
C12 C 0.73677(18) 0.78348(10) 0.48122(8) 0.0293(4) Uani 1 1 d .
H12A H 0.8300 0.7829 0.4683 0.044 Uiso 1 1 calc R
H12B H 0.6709 0.8165 0.4447 0.044 Uiso 1 1 calc R
H12C H 0.7017 0.7256 0.4820 0.044 Uiso 1 1 calc R
C24 C 0.88592(18) 0.27625(10) 0.57252(9) 0.0319(4) Uani 1 1 d .
H24A H 0.8736 0.3289 0.5980 0.048 Uiso 1 1 calc R
H24B H 0.9324 0.2881 0.5316 0.048 Uiso 1 1 calc R
H24C H 0.9445 0.2373 0.6069 0.048 Uiso 1 1 calc R
C21 C 0.5282(2) 0.37152(10) 0.81259(8) 0.0346(4) Uani 1 1 d .
H21A H 0.5013 0.3213 0.8371 0.052 Uiso 1 1 calc R
H21B H 0.4915 0.4219 0.8327 0.052 Uiso 1 1 calc R
H21C H 0.6316 0.3750 0.8209 0.052 Uiso 1 1 calc R
C9 C 0.8832(2) 0.48403(10) 0.71504(9) 0.0350(4) Uani 1 1 d .
H9A H 0.8662 0.4792 0.6614 0.052 Uiso 1 1 calc R
H9B H 0.8420 0.4353 0.7352 0.052 Uiso 1 1 calc R
H9C H 0.9852 0.4858 0.7352 0.052 Uiso 1 1 calc R
C20 C 0.29972(19) 0.36353(11) 0.71204(10) 0.0381(4) Uani 1 1 d .
H20A H 0.2633 0.3613 0.6588 0.057 Uiso 1 1 calc R
H20B H 0.2641 0.4143 0.7321 0.057 Uiso 1 1 calc R
H20C H 0.2682 0.3135 0.7350 0.057 Uiso 1 1 calc R
C23 C 0.7553(2) 0.15286(11) 0.49977(9) 0.0387(4) Uani 1 1 d .
H23A H 0.8185 0.1141 0.5322 0.058 Uiso 1 1 calc R
H23B H 0.7957 0.1662 0.4570 0.058 Uiso 1 1 calc R
H23C H 0.6626 0.1263 0.4833 0.058 Uiso 1 1 calc R
C11 C 0.7972(2) 0.91746(11) 0.55710(11) 0.0497(5) Uani 1 1 d .
H11A H 0.8101 0.9414 0.6066 0.075 Uiso 1 1 calc R
H11B H 0.7249 0.9497 0.5234 0.075 Uiso 1 1 calc R
H11C H 0.8868 0.9201 0.5404 0.075 Uiso 1 1 calc R
H2A H 0.5837(19) 0.4175(11) 0.6200(9) 0.037(5) Uiso 1 1 d .
H1A H 0.617(2) 0.6279(13) 0.6251(10) 0.043(5) Uiso 1 1 d .

loop_
_atom_site_aniso_label
_atom_site_aniso_U_11
_atom_site_aniso_U_22
_atom_site_aniso_U_33
_atom_site_aniso_U_23
_atom_site_aniso_U_13
_atom_site_aniso_U_12
O1 0.0162(5) 0.0213(5) 0.0256(5) 0.0033(4) 0.0015(4) -0.0013(4)
O3 0.0126(5) 0.0219(5) 0.0283(5) 0.0018(4) -0.0019(4) -0.0022(4)
O2 0.0258(6) 0.0220(5) 0.0271(5) 0.0081(4) 0.0126(5) 0.0064(4)
N1 0.0141(6) 0.0175(6) 0.0177(5) 0.0024(4) 0.0006(5) -0.0012(5)
C27 0.0162(7) 0.0163(6) 0.0150(6) 0.0015(5) 0.0030(5) 0.0004(6)
C1 0.0146(7) 0.0196(7) 0.0180(6) -0.0073(5) 0.0037(5) -0.0013(6)
C18 0.0165(7) 0.0235(7) 0.0194(7) 0.0024(5) 0.0023(6) 0.0017(6)
C29 0.0196(8) 0.0202(7) 0.0198(7) -0.0022(5) 0.0056(6) 0.0024(6)
C2 0.0199(8) 0.0195(7) 0.0173(6) -0.0062(5) 0.0035(5) 0.0002(6)
C13 0.0143(7) 0.0221(7) 0.0188(7) 0.0061(5) 0.0003(5) 0.0015(6)
C14 0.0155(7) 0.0264(7) 0.0178(7) 0.0023(5) -0.0001(5) 0.0037(6)
C16 0.0247(8) 0.0208(7) 0.0252(7) 0.0050(6) 0.0016(6) -0.0020(6)
C15 0.0223(8) 0.0215(7) 0.0228(7) -0.0005(6) 0.0010(6) 0.0035(6)
C25 0.0211(8) 0.0197(7) 0.0214(7) -0.0053(5) 0.0027(6) -0.0003(6)
C6 0.0231(8) 0.0197(7) 0.0200(7) -0.0057(5) 0.0081(6) -0.0006(6)
C28 0.0193(8) 0.0193(7) 0.0181(6) -0.0032(5) 0.0021(5) 0.0012(6)
C17 0.0207(8) 0.0264(8) 0.0208(7) 0.0043(6) 0.0054(6) -0.0019(6)
C7 0.0205(8) 0.0244(7) 0.0201(7) 0.0020(6) -0.0025(6) -0.0010(6)
C26 0.0189(8) 0.0223(7) 0.0225(7) -0.0053(6) 0.0039(6) 0.0027(6)
C3 0.0207(8) 0.0288(8) 0.0193(7) -0.0060(6) 0.0002(6) 0.0002(6)
C10 0.0242(8) 0.0206(7) 0.0291(8) 0.0024(6) 0.0091(6) 0.0022(6)
C5 0.0278(9) 0.0250(8) 0.0257(7) -0.0066(6) 0.0106(6) -0.0091(7)
C19 0.0328(9) 0.0225(7) 0.0280(8) 0.0076(6) 0.0154(7) 0.0046(7)
C22 0.0299(9) 0.0291(8) 0.0218(7) 0.0060(6) 0.0090(6) 0.0089(7)
C4 0.0192(8) 0.0353(9) 0.0253(7) -0.0096(6) 0.0031(6) -0.0066(7)
C8 0.0306(9) 0.0360(9) 0.0237(8) 0.0024(6) 0.0053(6) -0.0022(7)
C12 0.0260(9) 0.0349(9) 0.0262(8) 0.0055(6) 0.0037(6) 0.0059(7)
C24 0.0295(9) 0.0317(8) 0.0396(9) 0.0103(7) 0.0185(7) 0.0082(7)
C21 0.0499(11) 0.0279(8) 0.0303(8) -0.0017(6) 0.0179(8) -0.0002(8)
C9 0.0501(11) 0.0237(8) 0.0307(8) -0.0002(6) 0.0075(8) 0.0017(8)
C20 0.0344(10) 0.0412(10) 0.0444(10) 0.0128(8) 0.0208(8) 0.0153(8)
C23 0.0509(12) 0.0399(10) 0.0296(8) -0.0013(7) 0.0181(8) 0.0080(9)
C11 0.0669(14) 0.0242(9) 0.0531(11) 0.0077(8) 0.0013(10) -0.0044(9)

loop_
_atom_type_symbol
_atom_type_description
_atom_type_scat_dispersion_real
_atom_type_scat_dispersion_imag
_atom_type_scat_source
C C 0.0033 0.0016 'International Tables Vol C Tables 4.2.6.8 and 6.1.1.4'
H H 0.0000 0.0000 'International Tables Vol C Tables 4.2.6.8 and 6.1.1.4'
N N 0.0061 0.0033 'International Tables Vol C Tables 4.2.6.8 and 6.1.1.4'
O O 0.0106 0.0060 'International Tables Vol C Tables 4.2.6.8 and 6.1.1.4'

loop_
_geom_angle_atom_site_label_1
_geom_angle_atom_site_label_2
_geom_angle_atom_site_label_3
_geom_angle
_geom_angle_site_symmetry_3
C1 O1 H1A 114.2(12) .
C13 O2 H2A 114.4(11) .
O3 N1 C29 119.73(11) .
O3 N1 C25 120.15(11) .
C29 N1 C25 120.08(12) .
C28 C27 C26 116.28(12) .
C28 C27 C27 121.54(14) 3_566
C26 C27 C27 122.18(15) 3_566
O1 C1 C2 123.44(12) .
O1 C1 C6 114.65(12) .
C2 C1 C6 121.91(13) .
C17 C18 C13 117.38(13) .
C17 C18 C19 119.19(12) .
C13 C18 C19 123.43(12) .
N1 C29 C28 120.72(12) .
N1 C29 H29 119.6 .
C28 C29 H29 119.6 .
C3 C2 C1 117.33(13) .
C3 C2 C7 119.05(12) .
C1 C2 C7 123.62(13) .
O2 C13 C18 123.25(12) .
O2 C13 C14 114.74(12) .
C18 C13 C14 122.00(12) .
C15 C14 C13 118.08(13) .
C15 C14 C22 122.93(13) .
C13 C14 C22 118.98(12) .
C17 C16 C15 119.50(13) .
C17 C16 H16 120.2 .
C15 C16 H16 120.2 .
C14 C15 C16 121.17(13) .
C14 C15 H15 119.4 .
C16 C15 H15 119.4 .
N1 C25 C26 120.49(12) .
N1 C25 H25 119.8 .
C26 C25 H25 119.8 .
C5 C6 C1 117.75(13) .
C5 C6 C10 122.86(13) .
C1 C6 C10 119.39(13) .
C29 C28 C27 121.21(12) .
C29 C28 H28 119.4 .
C27 C28 H28 119.4 .
C16 C17 C18 121.86(13) .
C16 C17 H17 119.1 .
C18 C17 H17 119.1 .
C2 C7 C9 111.44(12) .
C2 C7 C8 111.55(12) .
C9 C7 C8 110.12(12) .
C2 C7 H7 107.9 .
C9 C7 H7 107.9 .
C8 C7 H7 107.9 .
C25 C26 C27 121.20(13) .
C25 C26 H26 119.4 .
C27 C26 H26 119.4 .
C4 C3 C2 121.99(14) .
C4 C3 H3 119.0 .
C2 C3 H3 119.0 .
C6 C10 C11 113.37(13) .
C6 C10 C12 111.27(12) .
C11 C10 C12 110.10(13) .
C6 C10 H10 107.3 .
C11 C10 H10 107.3 .
C12 C10 H10 107.3 .
C4 C5 C6 121.65(14) .
C4 C5 H5 119.2 .
C6 C5 H5 119.2 .
C18 C19 C21 110.79(12) .
C18 C19 C20 111.41(13) .
C21 C19 C20 111.40(13) .
C18 C19 H19 107.7 .
C21 C19 H19 107.7 .
C20 C19 H19 107.7 .
C14 C22 C23 113.55(13) .
C14 C22 C24 110.66(12) .
C23 C22 C24 110.19(13) .
C14 C22 H22 107.4 .
C23 C22 H22 107.4 .
C24 C22 H22 107.4 .
C3 C4 C5 119.34(14) .
C3 C4 H4 120.3 .
C5 C4 H4 120.3 .
C7 C8 H8A 109.5 .
C7 C8 H8B 109.5 .
H8A C8 H8B 109.5 .
C7 C8 H8C 109.5 .
H8A C8 H8C 109.5 .
H8B C8 H8C 109.5 .
C10 C12 H12A 109.5 .
C10 C12 H12B 109.5 .
H12A C12 H12B 109.5 .
C10 C12 H12C 109.5 .
H12A C12 H12C 109.5 .
H12B C12 H12C 109.5 .
C22 C24 H24A 109.5 .
C22 C24 H24B 109.5 .
H24A C24 H24B 109.5 .
C22 C24 H24C 109.5 .
H24A C24 H24C 109.5 .
H24B C24 H24C 109.5 .
C19 C21 H21A 109.5 .
C19 C21 H21B 109.5 .
H21A C21 H21B 109.5 .
C19 C21 H21C 109.5 .
H21A C21 H21C 109.5 .
H21B C21 H21C 109.5 .
C7 C9 H9A 109.5 .
C7 C9 H9B 109.5 .
H9A C9 H9B 109.5 .
C7 C9 H9C 109.5 .
H9A C9 H9C 109.5 .
H9B C9 H9C 109.5 .
C19 C20 H20A 109.5 .
C19 C20 H20B 109.5 .
H20A C20 H20B 109.5 .
C19 C20 H20C 109.5 .
H20A C20 H20C 109.5 .
H20B C20 H20C 109.5 .
C22 C23 H23A 109.5 .
C22 C23 H23B 109.5 .
H23A C23 H23B 109.5 .
C22 C23 H23C 109.5 .
H23A C23 H23C 109.5 .
H23B C23 H23C 109.5 .
C10 C11 H11A 109.5 .
C10 C11 H11B 109.5 .
H11A C11 H11B 109.5 .
C10 C11 H11C 109.5 .
H11A C11 H11C 109.5 .
H11B C11 H11C 109.5 .

loop_
_geom_bond_atom_site_label_1
_geom_bond_atom_site_label_2
_geom_bond_distance
_geom_bond_site_symmetry_2
O1 C1 1.3741(16) .
O1 H1A 0.88(2) .
O3 N1 1.3263(14) .
O2 C13 1.3717(16) .
O2 H2A 0.891(18) .
N1 C29 1.3472(17) .
N1 C25 1.3518(18) .
C27 C28 1.3922(19) .
C27 C26 1.3978(18) .
C27 C27 1.477(3) 3_566
C1 C2 1.4049(19) .
C1 C6 1.4089(19) .
C18 C17 1.3993(19) .
C18 C13 1.4016(19) .
C18 C19 1.523(2) .
C29 C28 1.3717(19) .
C29 H29 0.9300 .
C2 C3 1.400(2) .
C2 C7 1.5200(19) .
C13 C14 1.4055(19) .
C14 C15 1.3898(19) .
C14 C22 1.5196(19) .
C16 C17 1.378(2) .
C16 C15 1.392(2) .
C16 H16 0.9300 .
C15 H15 0.9300 .
C25 C26 1.371(2) .
C25 H25 0.9300 .
C6 C5 1.392(2) .
C6 C10 1.520(2) .
C28 H28 0.9300 .
C17 H17 0.9300 .
C7 C9 1.528(2) .
C7 C8 1.5332(19) .
C7 H7 0.9800 .
C26 H26 0.9300 .
C3 C4 1.378(2) .
C3 H3 0.9300 .
C10 C11 1.525(2) .
C10 C12 1.525(2) .
C10 H10 0.9800 .
C5 C4 1.387(2) .
C5 H5 0.9300 .
C19 C21 1.531(2) .
C19 C20 1.531(2) .
C19 H19 0.9800 .
C22 C23 1.526(2) .
C22 C24 1.530(2) .
C22 H22 0.9800 .
C4 H4 0.9300 .
C8 H8A 0.9600 .
C8 H8B 0.9600 .
C8 H8C 0.9600 .
C12 H12A 0.9600 .
C12 H12B 0.9600 .
C12 H12C 0.9600 .
C24 H24A 0.9600 .
C24 H24B 0.9600 .
C24 H24C 0.9600 .
C21 H21A 0.9600 .
C21 H21B 0.9600 .
C21 H21C 0.9600 .
C9 H9A 0.9600 .
C9 H9B 0.9600 .
C9 H9C 0.9600 .
C20 H20A 0.9600 .
C20 H20B 0.9600 .
C20 H20C 0.9600 .
C23 H23A 0.9600 .
C23 H23B 0.9600 .
C23 H23C 0.9600 .
C11 H11A 0.9600 .
C11 H11B 0.9600 .
C11 H11C 0.9600 .
